data_7207109
loop_
_publ_author_name
'Shivakumar, Kota'
'Vidyasagar, Adiyala'
'Naidu, Andra'
'Gonnade, Rajesh G.'
'Sureshan, Kana M.'

_publ_section_title
;
 Strength from weakness: The role of CH&#x2026;N hydrogen bond in the
 formation of wave-like topology in crystals of aza-heterocycles
;
_journal_issue 2
_journal_name_full CrystEngComm
_journal_page_first 519
_journal_paper_doi 10.1039/c1ce05997a
_journal_volume 14
_journal_year 2012
_chemical_formula_moiety 'C16 H10 N2 S'
_chemical_formula_sum 'C16 H10 N2 S'
_chemical_formula_weight 262.32
_chemical_name_systematic
;
?
;
_space_group_IT_number 14
_symmetry_cell_setting monoclinic
_symmetry_space_group_name_Hall '-P 2ybc'
_symmetry_space_group_name_H-M 'P 1 21/c 1'
_atom_sites_solution_hydrogens geom
_atom_sites_solution_primary direct
_atom_sites_solution_secondary difmap
_audit_creation_method SHELXL-97
_cell_angle_alpha 90.00
_cell_angle_beta 96.449(5)
_cell_angle_gamma 90.00
_cell_formula_units_Z 4
_cell_length_a 3.9434(11)
_cell_length_b 21.648(6)
_cell_length_c 14.748(4)
_cell_measurement_reflns_used 1776
_cell_measurement_temperature 100(2)
_cell_measurement_theta_max 26.96
_cell_measurement_theta_min 2.34
_cell_volume 1251.0(6)
_computing_cell_refinement 'BRUKER SAINT'
_computing_data_collection 'BRUKER SMART'
_computing_data_reduction 'BRUKER SAINT'
_computing_molecular_graphics 'ORTEP-3 (Farrugia, 1997) and Mercury (Macrae et al., 2006)'
_computing_publication_material 'SHELXTL (Bruker, 2003)'
_computing_structure_refinement 'SHELXL-97 (Sheldrick, 1997)'
_computing_structure_solution 'SHELXS-97 (Sheldrick, 1990)'
_diffrn_ambient_temperature 100(2)
_diffrn_measured_fraction_theta_full 1.000
_diffrn_measured_fraction_theta_max 1.000
_diffrn_measurement_device 'Bruker Smart APEX'
_diffrn_measurement_device_type 'CCD Area Detector'
_diffrn_measurement_method 'Phi and Omega Scan'
_diffrn_radiation_monochromator graphite
_diffrn_radiation_source 'fine-focus sealed tube'
_diffrn_radiation_type MoK\a
_diffrn_radiation_wavelength 0.71073
_diffrn_reflns_av_R_equivalents 0.0505
_diffrn_reflns_av_sigmaI/netI 0.0497
_diffrn_reflns_limit_h_max 4
_diffrn_reflns_limit_h_min -4
_diffrn_reflns_limit_k_max 25
_diffrn_reflns_limit_k_min -25
_diffrn_reflns_limit_l_max 17
_diffrn_reflns_limit_l_min -17
_diffrn_reflns_number 8909
_diffrn_reflns_theta_full 25.00
_diffrn_reflns_theta_max 25.00
_diffrn_reflns_theta_min 1.68
_exptl_absorpt_coefficient_mu 0.243
_exptl_absorpt_correction_T_max 0.9927
_exptl_absorpt_correction_T_min 0.8859
_exptl_absorpt_correction_type multi-scan
_exptl_absorpt_process_details '(SADABS; Bruker, 2003)'
_exptl_crystal_colour colourless
_exptl_crystal_density_diffrn 1.393
_exptl_crystal_density_method 'not measured'
_exptl_crystal_description needle
_exptl_crystal_F_000 544
_exptl_crystal_size_max 0.51
_exptl_crystal_size_mid 0.04
_exptl_crystal_size_min 0.03
_refine_diff_density_max 0.372
_refine_diff_density_min -0.264
_refine_diff_density_rms 0.065
_refine_ls_extinction_method none
_refine_ls_goodness_of_fit_ref 1.185
_refine_ls_hydrogen_treatment refall
_refine_ls_matrix_type full
_refine_ls_number_parameters 212
_refine_ls_number_reflns 2209
_refine_ls_number_restraints 0
_refine_ls_restrained_S_all 1.185
_refine_ls_R_factor_all 0.0724
_refine_ls_R_factor_gt 0.0615
_refine_ls_shift/su_max 0.000
_refine_ls_shift/su_mean 0.000
_refine_ls_structure_factor_coef Fsqd
_refine_ls_weighting_details 'calc w=1/[\s^2^(Fo^2^)+(0.0321P)^2^+1.7067P] where P=(Fo^2^+2Fc^2^)/3'
_refine_ls_weighting_scheme calc
_refine_ls_wR_factor_gt 0.1191
_refine_ls_wR_factor_ref 0.1233
_reflns_number_gt 1930
_reflns_number_total 2209
_reflns_threshold_expression >2sigma(I)
_cod_data_source_file c1ce05997a.txt
_cod_data_source_block kms6
_cod_depositor_comments
;
The following automatic conversions were performed:

'_symmetry_cell_setting' value 'Monoclinic' changed to 'monoclinic'
according to /home/saulius/struct/CIF-dictionaries/cif_core.dic
dictionary named 'cif_core.dic' version 2.4.1 from 2010-06-29.

Automatic conversion script
Id: cif_fix_values 1715 2011-07-08 13:25:40Z adriana 
;
_cod_original_sg_symbol_H-M P21/c
_cod_database_code 7207109

loop_
_symmetry_equiv_pos_as_xyz
'x, y, z'
'-x, y+1/2, -z+1/2'
'-x, -y, -z'
'x, -y-1/2, z-1/2'

loop_
_atom_site_label
_atom_site_type_symbol
_atom_site_fract_x
_atom_site_fract_y
_atom_site_fract_z
_atom_site_U_iso_or_equiv
_atom_site_adp_type
_atom_site_occupancy
_atom_site_symmetry_multiplicity
_atom_site_calc_flag
S1 S 1.1162(2) 0.33779(4) 0.78932(5) 0.0181(2) Uani 1 1 d
N1 N 0.7712(6) 0.43190(11) 0.70159(17) 0.0157(6) Uani 1 1 d
N2 N 1.4450(7) 0.41799(12) 0.99322(19) 0.0256(7) Uani 1 1 d
C4 C 0.9922(8) 0.51813(15) 0.8387(2) 0.0185(7) Uani 1 1 d
C3 C 1.0800(8) 0.45677(14) 0.8471(2) 0.0168(7) Uani 1 1 d
C2 C 0.9678(8) 0.41487(14) 0.7744(2) 0.0161(7) Uani 1 1 d
C8 C 0.4658(8) 0.51100(15) 0.6136(2) 0.0176(7) Uani 1 1 d
C7 C 0.3828(8) 0.57181(15) 0.5992(2) 0.0184(7) Uani 1 1 d
C6 C 0.4974(8) 0.61693(15) 0.6643(2) 0.0199(7) Uani 1 1 d
C5 C 0.6919(8) 0.60046(14) 0.7430(2) 0.0179(7) Uani 1 1 d
C10 C 0.7881(8) 0.53816(14) 0.7591(2) 0.0161(7) Uani 1 1 d
C9 C 0.6771(8) 0.49280(14) 0.6925(2) 0.0148(7) Uani 1 1 d
C11 C 1.2835(8) 0.43488(14) 0.9283(2) 0.0189(7) Uani 1 1 d
C12 C 0.9987(8) 0.30247(14) 0.6816(2) 0.0156(7) Uani 1 1 d
C13 C 0.8250(8) 0.24658(15) 0.6807(2) 0.0201(7) Uani 1 1 d
C14 C 0.7607(9) 0.21342(16) 0.6002(2) 0.0231(8) Uani 1 1 d
C15 C 0.8634(9) 0.23645(15) 0.5203(2) 0.0230(8) Uani 1 1 d
C16 C 1.0355(8) 0.29279(15) 0.5208(2) 0.0215(7) Uani 1 1 d
C17 C 1.1085(8) 0.32547(15) 0.6012(2) 0.0182(7) Uani 1 1 d
H4 H 1.068(8) 0.5479(14) 0.886(2) 0.016(8) Uiso 1 1 d
H8 H 0.393(9) 0.4811(17) 0.573(2) 0.032(10) Uiso 1 1 d
H7 H 0.243(8) 0.5835(14) 0.547(2) 0.016(8) Uiso 1 1 d
H6 H 0.434(7) 0.6566(15) 0.652(2) 0.010(8) Uiso 1 1 d
H5 H 0.780(8) 0.6289(15) 0.787(2) 0.019(9) Uiso 1 1 d
H13 H 0.752(8) 0.2328(14) 0.738(2) 0.018(8) Uiso 1 1 d
H14 H 0.652(9) 0.1764(17) 0.599(2) 0.026(10) Uiso 1 1 d
H15 H 0.815(8) 0.2131(15) 0.465(2) 0.018(8) Uiso 1 1 d
H16 H 1.126(9) 0.3070(15) 0.467(2) 0.026(9) Uiso 1 1 d
H17 H 1.235(8) 0.3624(16) 0.605(2) 0.020(9) Uiso 1 1 d

loop_
_atom_site_aniso_label
_atom_site_aniso_U_11
_atom_site_aniso_U_22
_atom_site_aniso_U_33
_atom_site_aniso_U_23
_atom_site_aniso_U_13
_atom_site_aniso_U_12
S1 0.0243(4) 0.0124(4) 0.0171(4) 0.0013(3) -0.0002(3) 0.0025(3)
N1 0.0178(14) 0.0121(13) 0.0175(14) 0.0002(11) 0.0039(11) 0.0007(11)
N2 0.0323(17) 0.0186(15) 0.0243(16) 0.0003(13) -0.0035(13) -0.0005(13)
C4 0.0213(17) 0.0201(18) 0.0150(16) -0.0061(14) 0.0052(14) -0.0080(14)
C3 0.0161(16) 0.0186(17) 0.0155(16) 0.0018(13) 0.0008(13) -0.0013(13)
C2 0.0173(16) 0.0125(16) 0.0192(17) 0.0019(13) 0.0056(13) -0.0028(12)
C8 0.0199(17) 0.0169(17) 0.0163(17) -0.0018(14) 0.0031(14) -0.0004(14)
C7 0.0205(17) 0.0172(17) 0.0178(17) 0.0025(13) 0.0037(14) 0.0050(14)
C6 0.0210(18) 0.0150(18) 0.0248(18) 0.0026(14) 0.0071(14) 0.0044(14)
C5 0.0209(17) 0.0131(16) 0.0206(17) -0.0050(14) 0.0063(14) -0.0016(13)
C10 0.0152(16) 0.0156(16) 0.0185(17) -0.0018(13) 0.0061(13) -0.0017(13)
C9 0.0138(16) 0.0123(16) 0.0195(16) 0.0020(13) 0.0063(13) 0.0011(12)
C11 0.0216(17) 0.0141(16) 0.0208(18) -0.0046(14) 0.0018(14) -0.0039(13)
C12 0.0174(16) 0.0133(16) 0.0159(16) 0.0016(12) 0.0009(13) 0.0065(13)
C13 0.0232(18) 0.0155(17) 0.0222(18) 0.0018(14) 0.0056(14) 0.0027(13)
C14 0.0216(18) 0.0126(17) 0.035(2) -0.0018(15) 0.0008(15) -0.0023(14)
C15 0.0252(18) 0.0187(18) 0.0243(19) -0.0094(15) -0.0008(14) 0.0066(15)
C16 0.0223(18) 0.0216(18) 0.0206(18) 0.0034(14) 0.0029(14) 0.0066(14)
C17 0.0192(17) 0.0122(17) 0.0232(18) -0.0002(13) 0.0019(14) 0.0010(13)

loop_
_atom_type_symbol
_atom_type_description
_atom_type_scat_dispersion_real
_atom_type_scat_dispersion_imag
_atom_type_scat_source
C C 0.0033 0.0016 'International Tables Vol C Tables 4.2.6.8 and 6.1.1.4'
H H 0.0000 0.0000 'International Tables Vol C Tables 4.2.6.8 and 6.1.1.4'
N N 0.0061 0.0033 'International Tables Vol C Tables 4.2.6.8 and 6.1.1.4'
S S 0.1246 0.1234 'International Tables Vol C Tables 4.2.6.8 and 6.1.1.4'

loop_
_geom_angle_atom_site_label_1
_geom_angle_atom_site_label_2
_geom_angle_atom_site_label_3
_geom_angle
C2 S1 C12 104.16(14)
C2 N1 C9 118.7(3)
C3 C4 C10 119.0(3)
C3 C4 H4 121.4(18)
C10 C4 H4 119.6(18)
C4 C3 C2 119.3(3)
C4 C3 C11 120.2(3)
C2 C3 C11 120.5(3)
N1 C2 C3 122.7(3)
N1 C2 S1 121.7(2)
C3 C2 S1 115.6(2)
C7 C8 C9 120.4(3)
C7 C8 H8 122(2)
C9 C8 H8 118(2)
C8 C7 C6 120.6(3)
C8 C7 H7 119.9(19)
C6 C7 H7 119.4(19)
C5 C6 C7 120.3(3)
C5 C6 H6 122.0(19)
C7 C6 H6 117.6(19)
C6 C5 C10 120.5(3)
C6 C5 H5 123(2)
C10 C5 H5 116(2)
C5 C10 C4 123.3(3)
C5 C10 C9 119.1(3)
C4 C10 C9 117.6(3)
N1 C9 C8 118.5(3)
N1 C9 C10 122.5(3)
C8 C9 C10 119.0(3)
N2 C11 C3 179.3(4)
C13 C12 C17 120.0(3)
C13 C12 S1 117.6(2)
C17 C12 S1 122.0(2)
C14 C13 C12 120.2(3)
C14 C13 H13 122.8(19)
C12 C13 H13 117.0(19)
C15 C14 C13 120.0(3)
C15 C14 H14 119(2)
C13 C14 H14 121(2)
C14 C15 C16 120.0(3)
C14 C15 H15 119.2(19)
C16 C15 H15 120.7(19)
C17 C16 C15 120.3(3)
C17 C16 H16 119(2)
C15 C16 H16 120(2)
C16 C17 C12 119.4(3)
C16 C17 H17 123(2)
C12 C17 H17 118(2)

loop_
_geom_bond_atom_site_label_1
_geom_bond_atom_site_label_2
_geom_bond_distance
S1 C2 1.774(3)
S1 C12 1.777(3)
N1 C2 1.305(4)
N1 C9 1.372(4)
N2 C11 1.149(4)
C4 C3 1.375(4)
C4 C10 1.415(4)
C4 H4 0.97(3)
C3 C2 1.436(4)
C3 C11 1.444(4)
C8 C7 1.367(4)
C8 C9 1.410(4)
C8 H8 0.91(4)
C7 C6 1.408(5)
C7 H7 0.93(3)
C6 C5 1.364(5)
C6 H6 0.91(3)
C5 C10 1.414(4)
C5 H5 0.93(3)
C10 C9 1.423(4)
C12 C13 1.389(4)
C12 C17 1.399(4)
C13 C14 1.386(5)
C13 H13 0.96(3)
C14 C15 1.381(5)
C14 H14 0.91(4)
C15 C16 1.395(5)
C15 H15 0.97(3)
C16 C17 1.384(4)
C16 H16 0.96(3)
C17 H17 0.94(3)

loop_
_geom_torsion_atom_site_label_1
_geom_torsion_atom_site_label_2
_geom_torsion_atom_site_label_3
_geom_torsion_atom_site_label_4
_geom_torsion
C10 C4 C3 C2 1.1(4)
C10 C4 C3 C11 -179.0(3)
C9 N1 C2 C3 2.3(4)
C9 N1 C2 S1 -177.3(2)
C4 C3 C2 N1 -3.2(5)
C11 C3 C2 N1 176.9(3)
C4 C3 C2 S1 176.4(2)
C11 C3 C2 S1 -3.5(4)
C12 S1 C2 N1 9.6(3)
C12 S1 C2 C3 -170.0(2)
C9 C8 C7 C6 -2.1(5)
C8 C7 C6 C5 -0.3(5)
C7 C6 C5 C10 1.6(5)
C6 C5 C10 C4 179.3(3)
C6 C5 C10 C9 -0.4(5)
C3 C4 C10 C5 -178.2(3)
C3 C4 C10 C9 1.5(4)
C2 N1 C9 C8 179.8(3)
C2 N1 C9 C10 0.5(4)
C7 C8 C9 N1 -176.1(3)
C7 C8 C9 C10 3.2(4)
C5 C10 C9 N1 177.3(3)
C4 C10 C9 N1 -2.4(4)
C5 C10 C9 C8 -1.9(4)
C4 C10 C9 C8 178.3(3)
C2 S1 C12 C13 -129.7(2)
C2 S1 C12 C17 57.6(3)
C17 C12 C13 C14 0.1(5)
S1 C12 C13 C14 -172.7(3)
C12 C13 C14 C15 -1.2(5)
C13 C14 C15 C16 0.7(5)
C14 C15 C16 C17 0.9(5)
C15 C16 C17 C12 -2.0(5)
C13 C12 C17 C16 1.5(5)
S1 C12 C17 C16 174.0(2)
